data_7117551
loop_
_publ_author_name
'Fairley, M.'
'Corum, K. W.'
'Johns, A.'
'Unruh, D. K.'
'Basile, M.'
'de Groot, J.'
'Mason, S. E.'
'Forbes, T. Z.'

_publ_section_title
;
 Isolation and characterization of the [Ga2Al18O8(OH)36(H2O)12](8+)
 cluster: cationic variations on the Wells-Dawson topology.
;
_journal_issue 62
_journal_name_full 'Chemical communications (Cambridge, England)'
_journal_page_first 12467
_journal_page_last 12469
_journal_paper_doi 10.1039/c5cc03069b
_journal_volume 51
_journal_year 2015
_chemical_formula_sum 'C40 H132 Al18 Ga2 O110.5 S8'
_chemical_formula_weight 3263.01
_space_group_crystal_system triclinic
_space_group_IT_number 2
_space_group_name_Hall '-P 1'
_space_group_name_H-M_alt 'P -1'
_symmetry_space_group_name_Hall '-P 1'
_symmetry_space_group_name_H-M 'P -1'
_atom_sites_solution_hydrogens mixed
_audit_creation_date 2014-01-27T16:47:18-00:00
_audit_creation_method 'WinGX routine CIF_UPDATE'
_audit_update_record
;
2015-04-09 deposited with the CCDC.
2015-06-29 downloaded from the CCDC.
;
_cell_angle_alpha 90.852(2)
_cell_angle_beta 99.861(2)
_cell_angle_gamma 101.175(2)
_cell_formula_units_Z 1
_cell_length_a 10.0721(7)
_cell_length_b 16.7628(11)
_cell_length_c 17.7945(12)
_cell_measurement_temperature 100(2)
_cell_volume 2900.3(3)
_computing_structure_refinement 'SHELXL-2013 (Sheldrick, 2013)'
_diffrn_ambient_temperature 100(2)
_diffrn_measured_fraction_theta_full 0.97
_diffrn_measured_fraction_theta_max 0.991
_diffrn_radiation_type MoK\a
_diffrn_radiation_wavelength 0.71073
_diffrn_reflns_av_R_equivalents 0.0822
_diffrn_reflns_Laue_measured_fraction_full 0.97
_diffrn_reflns_Laue_measured_fraction_max 0.991
_diffrn_reflns_limit_h_max 11
_diffrn_reflns_limit_h_min -11
_diffrn_reflns_limit_k_max 19
_diffrn_reflns_limit_k_min -19
_diffrn_reflns_limit_l_max 21
_diffrn_reflns_limit_l_min -21
_diffrn_reflns_number 64071
_diffrn_reflns_point_group_measured_fraction_full 0.97
_diffrn_reflns_point_group_measured_fraction_max 0.991
_diffrn_reflns_theta_full 25.242
_diffrn_reflns_theta_max 25.078
_diffrn_reflns_theta_min 1.163
_exptl_absorpt_coefficient_mu 0.887
_exptl_absorpt_correction_type none
_exptl_crystal_colour clear
_exptl_crystal_density_diffrn 1.868
_exptl_crystal_description blocky
_exptl_crystal_F_000 1680
_exptl_crystal_size_max 0.11
_exptl_crystal_size_mid 0.08
_exptl_crystal_size_min 0.03
_refine_diff_density_max 0.696
_refine_diff_density_min -0.738
_refine_diff_density_rms 0.106
_refine_ls_extinction_method none
_refine_ls_goodness_of_fit_ref 1.031
_refine_ls_hydrogen_treatment mixed
_refine_ls_matrix_type full
_refine_ls_number_parameters 965
_refine_ls_number_reflns 10188
_refine_ls_number_restraints 72
_refine_ls_restrained_S_all 1.031
_refine_ls_R_factor_all 0.0757
_refine_ls_R_factor_gt 0.0462
_refine_ls_shift/su_max 0.01
_refine_ls_shift/su_mean 0
_refine_ls_structure_factor_coef Fsqd
_refine_ls_weighting_details 'w=1/[\s^2^(Fo^2^)+(0.0609P)^2^+5.6088P] where P=(Fo^2^+2Fc^2^)/3'
_refine_ls_weighting_scheme calc
_refine_ls_wR_factor_gt 0.1134
_refine_ls_wR_factor_ref 0.1298
_reflns_number_gt 7448
_reflns_number_total 10188
_reflns_threshold_expression 'I > 2\s(I)'
_cod_data_source_file c5cc03069b2.cif
_cod_data_source_block p-1_a
_cod_original_formula_sum 'C40 H132 Al18 Ga2 O110.50 S8'
_cod_database_code 7117551

loop_
_symmetry_equiv_pos_site_id
_symmetry_equiv_pos_as_xyz
1 x,y,z
2 -x,-y,-z

loop_
_atom_site_label
_atom_site_type_symbol
_atom_site_fract_x
_atom_site_fract_y
_atom_site_fract_z
_atom_site_U_iso_or_equiv
_atom_site_adp_type
_atom_site_occupancy
_atom_site_calc_flag
Ga1 Ga 0.91860(5) 0.98203(3) 0.58159(2) 0.01293(13) Uani 1 d
Al1 Al 1.24705(11) 0.85660(7) 0.42616(6) 0.0072(2) Uani 1 d
Al2 Al 1.28394(12) 1.20617(7) 0.47224(6) 0.0077(2) Uani 1 d
Al3 Al 0.79664(12) 1.01000(7) 0.27625(6) 0.0067(2) Uani 1 d
Al4 Al 0.76277(12) 0.90459(7) 0.40548(6) 0.0107(3) Uani 1 d
Al5 Al 1.28790(12) 0.96527(8) 0.30413(7) 0.0116(3) Uani 1 d
Al6 Al 1.22008(12) 0.92387(7) 0.57302(6) 0.0106(3) Uani 1 d
Al7 Al 1.06268(13) 1.03905(8) 0.22782(7) 0.0125(3) Uani 1 d
Al8 Al 1.30435(13) 1.14089(8) 0.32530(7) 0.0130(3) Uani 1 d
Al9 Al 0.98191(12) 0.82636(7) 0.47654(6) 0.0115(3) Uani 1 d
S1 S 0.97664(13) 1.34466(7) 0.32348(7) 0.0246(3) Uani 1 d
S2 S 1.40332(13) 1.76255(7) -0.04819(6) 0.0247(3) Uani 1 d
S3 S 0.93305(12) 1.77068(7) 0.15244(6) 0.0211(3) Uani 1 d
S4 S 1.48290(17) 1.45117(9) 0.27541(8) 0.0431(4) Uani 1 d
O1 O 0.8748(3) 1.07605(17) 0.53312(15) 0.0142(6) Uani 1 d
O2 O 1.1113(3) 0.99535(17) 0.61007(15) 0.0136(6) Uani 1 d
O3 O 1.3616(3) 0.78461(19) 0.40465(17) 0.0186(7) Uani 1 d
O4 O 0.8308(3) 0.96334(17) 0.66522(15) 0.0147(6) Uani 1 d
O5 O 0.6663(3) 0.97772(18) 0.43981(16) 0.0149(6) Uani 1 d
O6 O 1.0849(3) 0.83254(17) 0.57395(16) 0.0145(6) Uani 1 d
O7 O 0.9173(3) 0.95555(18) 0.24027(16) 0.0170(6) Uani 1 d
O8 O 1.4044(3) 1.06605(18) 0.29666(16) 0.0165(6) Uani 1 d
O9 O 1.1830(3) 0.86867(18) 0.32531(16) 0.0168(6) Uani 1 d
O10 O 1.3632(3) 1.18748(18) 0.57364(16) 0.0157(6) Uani 1 d
O11 O 1.3724(3) 0.95310(18) 0.40729(16) 0.0151(6) Uani 1 d
O12 O 1.2993(3) 0.92341(18) 0.67679(16) 0.0165(6) Uani 1 d
O13 O 0.8823(3) 0.84151(18) 0.38238(16) 0.0150(6) Uani 1 d
O14 O 0.8579(3) 0.89393(16) 0.50792(15) 0.0141(6) Uani 1 d
O15 O 1.3299(3) 0.86268(18) 0.53095(16) 0.0149(6) Uani 1 d
O16 O 1.1818(3) 0.97104(18) 0.20939(16) 0.0159(6) Uani 1 d
O17 O 1.4317(3) 1.23125(19) 0.29969(18) 0.0212(7) Uani 1 d
O18 O 0.6838(3) 0.91461(18) 0.30354(16) 0.0154(6) Uani 1 d
O19 O 1.0993(3) 0.77462(18) 0.43536(16) 0.0164(6) Uani 1 d
O20 O 1.4134(3) 0.91169(19) 0.26455(17) 0.0194(7) Uani 1 d
O21 O 1.4153(3) 1.30409(19) 0.47440(18) 0.0215(7) Uani 1 d
O22 O 1.1938(3) 1.13182(18) 0.23104(16) 0.0173(7) Uani 1 d
O23 O 1.0010(3) 1.03873(19) 0.12006(16) 0.0201(7) Uani 1 d
O24 O 0.9332(3) 1.09376(18) 0.25614(16) 0.0170(7) Uani 1 d
O25 O 1.2095(3) 1.20551(18) 0.37026(16) 0.0175(7) Uani 1 d
O26 O 0.8449(3) 0.73957(18) 0.49495(16) 0.0161(6) Uani 1 d
O27 O 1.3850(3) 1.14227(18) 0.42904(16) 0.0166(6) Uani 1 d
O28 O 0.6827(3) 1.00978(19) 0.17929(16) 0.0198(7) Uani 1 d
O29 O 0.9914(3) 1.26554(19) 0.29560(18) 0.0263(8) Uani 1 d
O30 O 0.9338(3) 1.78770(19) 0.23315(17) 0.0227(7) Uani 1 d
O31 O 1.0411(3) 1.82525(19) 0.12356(18) 0.0269(8) Uani 1 d
O32 O 0.7981(3) 1.7681(2) 0.10686(18) 0.0285(8) Uani 1 d
O33 O 1.2811(4) 1.7687(2) -0.10299(19) 0.0318(8) Uani 1 d
O34 O 1.0805(4) 1.3769(2) 0.38916(19) 0.0332(8) Uani 1 d
O35 O 1.4200(4) 1.8144(2) 0.02046(18) 0.0325(8) Uani 1 d
O36 O 1.3800(4) 1.3834(2) 0.2913(2) 0.0428(10) Uani 1 d
O37 O 0.8379(4) 1.3442(2) 0.3370(2) 0.0324(8) Uani 1 d
O38 O 1.5255(3) 1.7769(2) -0.08328(19) 0.0320(8) Uani 1 d
O39 O 1.4818(6) 1.5257(2) 0.3181(2) 0.0713(16) Uani 1 d
O40 O 1.6192(5) 1.4318(3) 0.2838(3) 0.0715(15) Uani 1 d
O41 O 1.6632(3) 1.2174(2) 0.25237(18) 0.0239(7) Uani 1 d
O42 O 1.6664(4) 1.3054(2) 0.44341(19) 0.0294(8) Uani 1 d
O43 O 0.4469(3) 1.0646(2) 0.14559(17) 0.0235(7) Uani 1 d
O44 O 1.1925(3) 0.9934(2) 0.04550(19) 0.0290(8) Uani 1 d
O45 O 0.6911(4) 0.9083(2) 0.06397(18) 0.0277(8) Uani 1 d
O46 O 0.6166(4) 0.7739(2) 0.2157(2) 0.0308(8) Uani 1 d
O47 O 0.9102(4) 1.1592(2) 0.04401(19) 0.0329(8) Uani 1 d
O48 O 1.1951(4) 1.2200(2) 0.0998(2) 0.0373(9) Uani 1 d
O49 O 1.3071(4) 0.7986(3) 0.1536(2) 0.0409(10) Uani 1 d
O50 O 1.6634(5) 1.6751(2) 0.3397(2) 0.0463(11) Uani 1 d
O51 O 1.3172(5) 0.6934(3) 0.2762(3) 0.0641(13) Uani 1 d
O52 O 1.1251(8) 1.6149(3) 0.4385(4) 0.090(2) Uani 1 d
O53A O 1.3873(9) 1.4532(5) 0.5083(5) 0.050(2) Uiso 0.5 d
O53B O 1.3506(8) 1.4514(5) 0.4709(5) 0.0353(18) Uiso 0.5 d
O54A O 1.1963(13) 1.4875(8) 0.5815(7) 0.086(4) Uiso 0.5 d
O54B O 1.2173(12) 1.4559(7) 0.6021(7) 0.073(3) Uiso 0.5 d
O55A O 1.2605(10) 1.5166(6) 0.3884(6) 0.072(3) Uiso 0.5 d
O55B O 1.2614(12) 1.5483(7) 0.3292(7) 0.092(3) Uiso 0.5 d
O56 O 1.009(2) 1.5132(11) 0.5223(9) 0.055(5) Uiso 0.25 d
C1 C 1.0229(5) 1.6509(3) 0.0810(3) 0.0240(11) Uani 1 d
H1 H 1.0349 1.6879 0.0416 0.029 Uiso 1 calc
C2 C 0.9646(5) 1.4858(3) 0.2545(3) 0.0251(11) Uani 1 d
H2 H 0.9261 1.4994 0.297 0.03 Uiso 1 calc
C3 C 0.9844(5) 1.5421(3) 0.1981(2) 0.0217(10) Uani 1 d
C4 C 0.9701(5) 1.6726(3) 0.1455(3) 0.0218(10) Uani 1 d
C5 C 1.0000(5) 1.4120(3) 0.2490(3) 0.0235(10) Uani 1 d
C6 C 0.9511(5) 1.6201(3) 0.2024(3) 0.0241(11) Uani 1 d
H6 H 0.9154 1.636 0.2451 0.029 Uiso 1 calc
C7 C 1.4064(5) 1.5655(3) 0.0793(3) 0.0287(11) Uani 1 d
C8 C 1.0537(5) 1.3882(3) 0.1858(3) 0.0289(11) Uani 1 d
H8 H 1.0779 1.3363 0.1827 0.035 Uiso 1 calc
C9 C 1.0380(5) 1.5193(3) 0.1333(3) 0.0243(11) Uani 1 d
C10 C 1.4195(5) 1.6466(3) 0.0555(3) 0.0274(11) Uani 1 d
H10 H 1.4578 1.6909 0.0916 0.033 Uiso 1 calc
C11 C 1.3077(5) 1.5179(3) -0.0523(3) 0.0304(12) Uani 1 d
H11 H 1.269 1.4745 -0.0893 0.036 Uiso 1 calc
C12 C 1.3528(5) 1.4997(3) 0.0245(3) 0.0293(12) Uani 1 d
C13 C 1.3772(5) 1.6608(3) -0.0193(3) 0.0284(11) Uani 1 d
C14 C 1.4347(6) 1.4713(3) 0.1782(3) 0.0347(13) Uani 1 d
C15 C 1.0563(5) 1.5762(3) 0.0761(3) 0.0267(11) Uani 1 d
H15 H 1.0929 1.5619 0.0332 0.032 Uiso 1 calc
C16 C 1.0699(5) 1.4414(3) 0.1294(3) 0.0277(11) Uani 1 d
H16 H 1.1039 1.4255 0.0861 0.033 Uiso 1 calc
C17 C 1.4460(5) 1.5498(3) 0.1563(3) 0.0316(12) Uani 1 d
H17 H 1.4806 1.5938 0.1932 0.038 Uiso 1 calc
C18 C 1.3184(5) 1.5958(3) -0.0742(3) 0.0305(12) Uani 1 d
H18 H 1.2869 1.6066 -0.1258 0.037 Uiso 1 calc
C19 C 1.3440(5) 1.4193(3) 0.0491(3) 0.0331(12) Uani 1 d
H19 H 1.3101 1.3745 0.013 0.04 Uiso 1 calc
C20 C 1.3836(6) 1.4055(3) 0.1242(3) 0.0363(13) Uani 1 d
H20 H 1.3768 1.3512 0.1401 0.044 Uiso 1 calc
H3A H 1.455(3) 0.798(3) 0.413(3) 0.05 Uiso 1 d
H3B H 1.324(5) 0.754(3) 0.362(2) 0.05 Uiso 1 d
H5A H 0.578(4) 0.969(4) 0.426(3) 0.05 Uiso 1 d
H6A H 1.048(5) 0.812(3) 0.614(3) 0.05 Uiso 1 d
H7A H 0.917(6) 0.904(2) 0.237(3) 0.05 Uiso 1 d
H8A H 1.496(4) 1.074(4) 0.314(3) 0.05 Uiso 1 d
H9A H 1.111(5) 0.844(3) 0.295(3) 0.05 Uiso 1 d
H10A H 1.371(6) 1.233(3) 0.601(3) 0.05 Uiso 1 d
H11A H 1.374(6) 0.996(3) 0.439(3) 0.05 Uiso 1 d
H12A H 1.297(6) 0.877(3) 0.698(3) 0.05 Uiso 1 d
H13A H 0.877(6) 0.806(3) 0.347(3) 0.05 Uiso 1 d
H15A H 1.317(6) 0.814(2) 0.546(3) 0.05 Uiso 1 d
H16A H 1.151(6) 0.923(2) 0.185(3) 0.05 Uiso 1 d
H17A H 1.408(5) 1.279(2) 0.296(3) 0.05 Uiso 1 d
H17B H 1.506(4) 1.225(3) 0.279(3) 0.05 Uiso 1 d
H18A H 0.679(6) 0.875(3) 0.271(3) 0.05 Uiso 1 d
H19A H 1.102(6) 0.724(2) 0.439(3) 0.05 Uiso 1 d
H20A H 1.504(4) 0.915(3) 0.283(3) 0.05 Uiso 1 d
H20B H 1.381(5) 0.868(3) 0.228(3) 0.05 Uiso 1 d
H21A H 1.496(4) 1.303(3) 0.456(3) 0.05 Uiso 1 d
H21B H 1.399(5) 1.355(2) 0.479(3) 0.05 Uiso 1 d
H22A H 1.207(6) 1.163(3) 0.194(3) 0.05 Uiso 1 d
H23A H 0.956(5) 1.079(3) 0.096(3) 0.05 Uiso 1 d
H23B H 1.062(5) 1.025(3) 0.096(3) 0.05 Uiso 1 d
H24A H 0.946(6) 1.147(2) 0.261(3) 0.05 Uiso 1 d
H25A H 1.149(5) 1.236(3) 0.351(3) 0.05 Uiso 1 d
H26A H 0.873(6) 0.702(3) 0.526(3) 0.05 Uiso 1 d
H27A H 1.467(4) 1.138(4) 0.449(3) 0.05 Uiso 1 d
H28A H 0.610(5) 1.033(3) 0.170(3) 0.05 Uiso 1 d
H28B H 0.687(6) 0.976(3) 0.140(3) 0.05 Uiso 1 d
H41A H 1.734(5) 1.258(3) 0.277(3) 0.05 Uiso 1 d
H41B H 1.665(6) 1.221(3) 0.2014(19) 0.05 Uiso 1 d
H42A H 1.718(5) 1.332(3) 0.487(2) 0.05 Uiso 1 d
H42B H 1.693(6) 1.326(3) 0.403(2) 0.05 Uiso 1 d
H43A H 0.458(6) 1.113(3) 0.123(3) 0.05 Uiso 1 d
H43B H 0.415(6) 1.062(3) 0.188(2) 0.05 Uiso 1 d
H44A H 1.213(5) 1.021(3) 0.002(2) 0.05 Uiso 1 d
H44B H 1.277(4) 1.002(3) 0.082(2) 0.05 Uiso 1 d
H45A H 0.747(4) 0.870(3) 0.077(3) 0.05 Uiso 1 d
H45B H 0.599(3) 0.880(3) 0.050(3) 0.05 Uiso 1 d
H46A H 0.636(6) 0.738(3) 0.254(2) 0.05 Uiso 1 d
H46B H 0.668(5) 0.771(3) 0.179(2) 0.05 Uiso 1 d
H47A H 0.861(5) 1.120(3) 0.005(3) 0.05 Uiso 1 d
H47B H 0.854(5) 1.190(3) 0.061(3) 0.05 Uiso 1 d
H48A H 1.107(4) 1.201(3) 0.069(3) 0.05 Uiso 1 d
H48B H 1.262(4) 1.215(3) 0.071(3) 0.05 Uiso 1 d
H49A H 1.354(5) 0.793(4) 0.117(3) 0.05 Uiso 1 d
H49B H 1.213(4) 0.801(4) 0.134(3) 0.05 Uiso 1 d
H50A H 1.659(5) 1.615(2) 0.338(3) 0.05 Uiso 1 d
H50B H 1.743(4) 1.690(3) 0.376(3) 0.05 Uiso 1 d
H51A H 1.281(6) 0.649(3) 0.300(3) 0.05 Uiso 1 d
H51B H 1.297(6) 0.716(3) 0.232(2) 0.05 Uiso 1 d
H52A H 1.176(6) 1.606(4) 0.407(3) 0.05 Uiso 1 d
H52B H 1.090(6) 1.581(3) 0.470(3) 0.05 Uiso 1 d

loop_
_atom_site_aniso_label
_atom_site_aniso_U_11
_atom_site_aniso_U_22
_atom_site_aniso_U_33
_atom_site_aniso_U_23
_atom_site_aniso_U_13
_atom_site_aniso_U_12
Ga1 0.0147(2) 0.0158(3) 0.0104(2) 0.00051(18) 0.00478(18) 0.0060(2)
Al1 0.0069(6) 0.0106(6) 0.0057(5) 0.0002(5) 0.0028(5) 0.0038(5)
Al2 0.0084(6) 0.0101(6) 0.0063(5) 0.0003(5) 0.0039(5) 0.0041(5)
Al3 0.0085(6) 0.0081(6) 0.0050(5) -0.0004(4) 0.0030(5) 0.0035(5)
Al4 0.0122(6) 0.0127(6) 0.0089(6) 0.0002(5) 0.0037(5) 0.0053(5)
Al5 0.0118(6) 0.0152(7) 0.0096(6) 0.0003(5) 0.0046(5) 0.0046(5)
Al6 0.0115(6) 0.0138(6) 0.0088(6) 0.0004(5) 0.0037(5) 0.0064(5)
Al7 0.0136(6) 0.0159(7) 0.0099(6) 0.0011(5) 0.0046(5) 0.0054(5)
Al8 0.0143(6) 0.0156(7) 0.0104(6) 0.0007(5) 0.0048(5) 0.0043(5)
Al9 0.0131(6) 0.0144(6) 0.0091(6) 0.0003(5) 0.0039(5) 0.0062(5)
S1 0.0293(7) 0.0226(6) 0.0239(6) 0.0055(5) 0.0061(5) 0.0090(5)
S2 0.0324(7) 0.0247(6) 0.0197(6) 0.0000(5) 0.0091(5) 0.0082(6)
S3 0.0275(6) 0.0189(6) 0.0176(5) -0.0009(4) 0.0030(5) 0.0073(5)
S4 0.0599(10) 0.0379(8) 0.0320(7) 0.0091(6) 0.0113(7) 0.0073(8)
O1 0.0181(15) 0.0138(15) 0.0132(14) 0.0022(12) 0.0048(12) 0.0074(13)
O2 0.0174(15) 0.0137(15) 0.0110(14) -0.0007(11) 0.0046(12) 0.0042(13)
O3 0.0183(16) 0.0226(17) 0.0169(15) -0.0018(13) 0.0056(13) 0.0069(15)
O4 0.0156(15) 0.0193(16) 0.0111(14) 0.0006(12) 0.0050(12) 0.0058(13)
O5 0.0132(15) 0.0182(16) 0.0156(15) 0.0016(12) 0.0042(12) 0.0068(14)
O6 0.0149(15) 0.0168(16) 0.0144(15) 0.0027(12) 0.0051(12) 0.0070(13)
O7 0.0171(16) 0.0180(16) 0.0178(15) -0.0003(13) 0.0058(13) 0.0058(14)
O8 0.0141(15) 0.0223(17) 0.0148(15) 0.0010(13) 0.0043(13) 0.0066(14)
O9 0.0193(16) 0.0180(16) 0.0138(15) 0.0003(12) 0.0056(13) 0.0035(14)
O10 0.0161(15) 0.0166(16) 0.0145(15) -0.0021(12) 0.0030(12) 0.0033(13)
O11 0.0151(15) 0.0182(16) 0.0141(15) -0.0008(12) 0.0046(12) 0.0066(13)
O12 0.0167(16) 0.0204(17) 0.0137(15) 0.0021(13) 0.0045(12) 0.0053(14)
O13 0.0156(15) 0.0191(17) 0.0124(14) -0.0010(12) 0.0044(12) 0.0067(13)
O14 0.0152(15) 0.0123(15) 0.0147(14) -0.0036(12) 0.0025(12) 0.0030(13)
O15 0.0155(15) 0.0156(16) 0.0162(15) 0.0017(12) 0.0070(12) 0.0059(13)
O16 0.0186(16) 0.0189(16) 0.0120(14) -0.0025(12) 0.0045(12) 0.0066(14)
O17 0.0208(17) 0.0211(17) 0.0248(17) 0.0021(14) 0.0109(14) 0.0055(15)
O18 0.0151(15) 0.0194(17) 0.0133(15) 0.0002(12) 0.0041(12) 0.0062(13)
O19 0.0203(16) 0.0154(16) 0.0156(15) 0.0019(13) 0.0058(13) 0.0068(14)
O20 0.0181(16) 0.0241(18) 0.0182(16) -0.0027(13) 0.0049(13) 0.0083(15)
O21 0.0226(17) 0.0205(17) 0.0245(17) 0.0011(14) 0.0107(14) 0.0061(15)
O22 0.0207(16) 0.0201(17) 0.0128(15) 0.0014(12) 0.0059(13) 0.0052(14)
O23 0.0206(17) 0.0266(18) 0.0159(15) 0.0017(13) 0.0050(13) 0.0104(15)
O24 0.0176(16) 0.0179(16) 0.0173(15) -0.0010(13) 0.0069(13) 0.0047(14)
O25 0.0204(17) 0.0202(17) 0.0143(15) 0.0013(12) 0.0049(13) 0.0084(14)
O26 0.0184(16) 0.0164(16) 0.0153(15) 0.0032(12) 0.0057(13) 0.0058(13)
O27 0.0169(16) 0.0199(16) 0.0149(15) 0.0000(13) 0.0059(13) 0.0054(14)
O28 0.0216(17) 0.0247(18) 0.0154(15) -0.0020(13) 0.0050(13) 0.0088(15)
O29 0.0274(18) 0.0219(18) 0.0298(18) 0.0041(14) 0.0019(15) 0.0076(15)
O30 0.0254(18) 0.0250(18) 0.0179(16) -0.0051(13) 0.0032(14) 0.0069(15)
O31 0.035(2) 0.0217(18) 0.0249(17) 0.0000(14) 0.0089(15) 0.0054(16)
O32 0.0297(19) 0.0261(19) 0.0296(18) -0.0045(15) -0.0011(15) 0.0112(16)
O33 0.035(2) 0.038(2) 0.0273(18) 0.0011(16) 0.0110(16) 0.0130(17)
O34 0.042(2) 0.029(2) 0.0274(18) 0.0046(15) 0.0021(16) 0.0077(17)
O35 0.046(2) 0.030(2) 0.0235(18) -0.0041(15) 0.0122(16) 0.0082(17)
O36 0.064(3) 0.029(2) 0.043(2) 0.0122(17) 0.025(2) 0.013(2)
O37 0.034(2) 0.033(2) 0.037(2) 0.0108(16) 0.0170(17) 0.0125(17)
O38 0.033(2) 0.036(2) 0.0315(19) 0.0078(16) 0.0138(16) 0.0089(17)
O39 0.148(5) 0.032(2) 0.029(2) 0.0014(18) 0.017(3) 0.005(3)
O40 0.049(3) 0.115(4) 0.052(3) 0.029(3) 0.006(2) 0.021(3)
O41 0.0241(18) 0.0276(19) 0.0226(17) 0.0042(15) 0.0090(15) 0.0070(15)
O42 0.034(2) 0.033(2) 0.0240(18) 0.0033(16) 0.0112(16) 0.0088(17)
O43 0.0253(18) 0.033(2) 0.0164(16) 0.0054(14) 0.0089(14) 0.0100(16)
O44 0.0286(19) 0.040(2) 0.0205(17) -0.0005(15) 0.0066(15) 0.0097(17)
O45 0.034(2) 0.031(2) 0.0204(17) -0.0038(15) 0.0028(15) 0.0140(17)
O46 0.033(2) 0.032(2) 0.0295(19) -0.0064(16) 0.0100(16) 0.0080(17)
O47 0.042(2) 0.040(2) 0.0231(18) 0.0027(16) 0.0088(16) 0.0213(19)
O48 0.037(2) 0.046(2) 0.030(2) 0.0103(18) 0.0120(17) 0.0064(19)
O49 0.029(2) 0.057(3) 0.037(2) -0.0242(19) 0.0095(17) 0.007(2)
O50 0.078(3) 0.031(2) 0.031(2) -0.0052(17) 0.016(2) 0.007(2)
O51 0.080(4) 0.078(4) 0.035(2) -0.017(2) 0.004(2) 0.025(3)
O52 0.141(6) 0.045(3) 0.083(5) -0.013(3) -0.016(4) 0.046(4)
C1 0.031(3) 0.023(3) 0.019(2) 0.0027(19) 0.007(2) 0.006(2)
C2 0.031(3) 0.024(3) 0.021(2) 0.001(2) 0.009(2) 0.006(2)
C3 0.025(3) 0.023(3) 0.018(2) -0.0023(19) 0.006(2) 0.003(2)
C4 0.023(2) 0.022(3) 0.020(2) -0.0003(19) 0.002(2) 0.007(2)
C5 0.025(3) 0.024(3) 0.024(2) 0.004(2) 0.007(2) 0.009(2)
C6 0.032(3) 0.025(3) 0.018(2) -0.002(2) 0.007(2) 0.008(2)
C7 0.032(3) 0.029(3) 0.028(3) 0.001(2) 0.012(2) 0.009(2)
C8 0.040(3) 0.024(3) 0.027(3) 0.001(2) 0.008(2) 0.014(2)
C9 0.029(3) 0.023(3) 0.022(2) 0.001(2) 0.009(2) 0.006(2)
C10 0.033(3) 0.027(3) 0.024(3) -0.001(2) 0.008(2) 0.007(2)
C11 0.030(3) 0.029(3) 0.033(3) -0.008(2) 0.012(2) 0.003(2)
C12 0.026(3) 0.036(3) 0.028(3) -0.001(2) 0.010(2) 0.006(2)
C13 0.031(3) 0.031(3) 0.024(3) -0.003(2) 0.008(2) 0.007(2)
C14 0.040(3) 0.035(3) 0.031(3) 0.000(2) 0.013(2) 0.008(3)
C15 0.034(3) 0.032(3) 0.018(2) -0.004(2) 0.010(2) 0.010(2)
C16 0.038(3) 0.027(3) 0.022(2) 0.002(2) 0.013(2) 0.011(2)
C17 0.039(3) 0.028(3) 0.031(3) 0.000(2) 0.013(2) 0.008(2)
C18 0.030(3) 0.040(3) 0.023(3) -0.003(2) 0.007(2) 0.009(2)
C19 0.035(3) 0.031(3) 0.035(3) -0.005(2) 0.011(2) 0.007(2)
C20 0.041(3) 0.027(3) 0.044(3) 0.003(2) 0.019(3) 0.006(3)

loop_
_atom_type_symbol
_atom_type_description
_atom_type_scat_dispersion_real
_atom_type_scat_dispersion_imag
_atom_type_scat_source
C C 0.0033 0.0016 'International Tables Vol C Tables 4.2.6.8 and 6.1.1.4'
H H 0 0 'International Tables Vol C Tables 4.2.6.8 and 6.1.1.4'
O O 0.0106 0.006 'International Tables Vol C Tables 4.2.6.8 and 6.1.1.4'
Al Al 0.0645 0.0514 'International Tables Vol C Tables 4.2.6.8 and 6.1.1.4'
S S 0.1246 0.1234 'International Tables Vol C Tables 4.2.6.8 and 6.1.1.4'
Ga Ga 0.2307 1.6083 'International Tables Vol C Tables 4.2.6.8 and 6.1.1.4'

loop_
_geom_angle_atom_site_label_1
_geom_angle_atom_site_label_2
_geom_angle_atom_site_label_3
_geom_angle
_geom_angle_site_symmetry_1
_geom_angle_site_symmetry_3
O4 Ga1 O2 111.70(12) . .
O4 Ga1 O14 110.86(12) . .
O2 Ga1 O14 107.81(12) . .
O4 Ga1 O1 109.90(12) . .
O2 Ga1 O1 109.56(12) . .
O14 Ga1 O1 106.87(12) . .
O9 Al1 O19 93.41(14) . .
O9 Al1 O3 93.57(14) . .
O19 Al1 O3 94.85(14) . .
O9 Al1 O15 170.24(15) . .
O19 Al1 O15 95.47(13) . .
O3 Al1 O15 89.71(13) . .
O9 Al1 O11 79.12(13) . .
O19 Al1 O11 168.44(14) . .
O3 Al1 O11 94.42(14) . .
O15 Al1 O11 91.47(13) . .
O9 Al1 O1 95.56(13) . 2_776
O19 Al1 O1 80.45(13) . 2_776
O3 Al1 O1 169.95(13) . 2_776
O15 Al1 O1 81.96(12) . 2_776
O11 Al1 O1 91.42(12) . 2_776
O9 Al1 Al5 38.11(10) . .
O19 Al1 Al5 130.19(10) . .
O3 Al1 Al5 98.13(10) . .
O15 Al1 Al5 132.27(10) . .
O11 Al1 Al5 41.20(9) . .
O1 Al1 Al5 91.65(9) 2_776 .
O9 Al1 Al6 137.33(11) . .
O19 Al1 Al6 87.23(10) . .
O3 Al1 Al6 128.93(10) . .
O15 Al1 Al6 39.51(9) . .
O11 Al1 Al6 92.31(10) . .
O1 Al1 Al6 42.46(8) 2_776 .
Al5 Al1 Al6 118.83(5) . .
O9 Al1 Al9 97.38(10) . .
O19 Al1 Al9 37.48(9) . .
O3 Al1 Al9 131.38(11) . .
O15 Al1 Al9 87.27(10) . .
O11 Al1 Al9 134.15(10) . .
O1 Al1 Al9 43.02(9) 2_776 .
Al5 Al1 Al9 119.01(5) . .
Al6 Al1 Al9 59.55(4) . .
O25 Al2 O27 78.52(13) . .
O25 Al2 O26 94.48(14) . 2_776
O27 Al2 O26 170.21(14) . 2_776
O25 Al2 O21 96.24(14) . .
O27 Al2 O21 94.96(14) . .
O26 Al2 O21 92.59(14) 2_776 .
O25 Al2 O10 169.82(14) . .
O27 Al2 O10 93.19(13) . .
O26 Al2 O10 93.00(13) 2_776 .
O21 Al2 O10 90.32(14) . .
O25 Al2 O14 93.66(13) . 2_776
O27 Al2 O14 92.35(13) . 2_776
O26 Al2 O14 81.19(12) 2_776 2_776
O21 Al2 O14 168.70(13) . 2_776
O10 Al2 O14 80.66(12) . 2_776
O25 Al2 Al8 38.44(10) . .
O27 Al2 Al8 40.09(9) . .
O26 Al2 Al8 132.44(10) 2_776 .
O21 Al2 Al8 97.96(11) . .
O10 Al2 Al8 132.90(10) . .
O14 Al2 Al8 93.18(9) 2_776 .
O25 Al2 Al4 134.42(11) . 2_776
O27 Al2 Al4 93.41(10) . 2_776
O26 Al2 Al4 86.61(10) 2_776 2_776
O21 Al2 Al4 129.28(11) . 2_776
O10 Al2 Al4 39.26(9) . 2_776
O14 Al2 Al4 41.40(8) 2_776 2_776
Al8 Al2 Al4 119.26(5) . 2_776
O25 Al2 Al9 94.84(10) . 2_776
O27 Al2 Al9 134.27(11) . 2_776
O26 Al2 Al9 38.72(9) 2_776 2_776
O21 Al2 Al9 130.77(11) . 2_776
O10 Al2 Al9 86.69(10) . 2_776
O14 Al2 Al9 42.48(8) 2_776 2_776
Al8 Al2 Al9 119.30(5) . 2_776
Al4 Al2 Al9 59.40(4) 2_776 2_776
O7 Al3 O24 77.03(14) . .
O7 Al3 O12 170.13(15) . 2_776
O24 Al3 O12 95.98(14) . 2_776
O7 Al3 O18 94.80(14) . .
O24 Al3 O18 169.49(14) . .
O12 Al3 O18 91.27(13) 2_776 .
O7 Al3 O28 94.56(14) . .
O24 Al3 O28 94.57(14) . .
O12 Al3 O28 92.92(13) 2_776 .
O18 Al3 O28 92.64(14) . .
O7 Al3 O2 92.90(13) . 2_776
O24 Al3 O2 93.94(13) . 2_776
O12 Al3 O2 80.52(12) 2_776 2_776
O18 Al3 O2 79.73(12) . 2_776
O28 Al3 O2 169.75(14) . 2_776
O7 Al3 Al7 38.61(10) . .
O24 Al3 Al7 38.61(10) . .
O12 Al3 Al7 133.55(11) 2_776 .
O18 Al3 Al7 132.45(10) . .
O28 Al3 Al7 98.78(10) . .
O2 Al3 Al7 91.43(9) 2_776 .
O7 Al3 Al6 134.01(11) . 2_776
O24 Al3 Al6 96.10(10) . 2_776
O12 Al3 Al6 38.89(9) 2_776 2_776
O18 Al3 Al6 84.78(10) . 2_776
O28 Al3 Al6 131.43(11) . 2_776
O2 Al3 Al6 41.64(8) 2_776 2_776
Al7 Al3 Al6 118.32(5) . 2_776
O7 Al3 Al4 94.43(10) . .
O24 Al3 Al4 134.59(11) . .
O12 Al3 Al4 85.50(10) 2_776 .
O18 Al3 Al4 38.38(9) . .
O28 Al3 Al4 130.77(11) . .
O2 Al3 Al4 41.36(8) 2_776 .
Al7 Al3 Al4 117.46(5) . .
Al6 Al3 Al4 58.30(4) 2_776 .
O13 Al4 O5 170.73(15) . .
O13 Al4 O18 95.01(13) . .
O5 Al4 O18 91.56(13) . .
O13 Al4 O10 91.94(14) . 2_776
O5 Al4 O10 93.58(14) . 2_776
O18 Al4 O10 98.24(14) . 2_776
O13 Al4 O14 81.12(13) . .
O5 Al4 O14 92.01(13) . .
O18 Al4 O14 175.44(14) . .
O10 Al4 O14 84.36(13) 2_776 .
O13 Al4 O2 91.80(13) . 2_776
O5 Al4 O2 82.40(13) . 2_776
O18 Al4 O2 83.82(13) . 2_776
O10 Al4 O2 175.56(14) 2_776 2_776
O14 Al4 O2 93.85(12) . 2_776
O13 Al4 Al6 134.14(11) . 2_776
O5 Al4 Al6 39.63(10) . 2_776
O18 Al4 Al6 87.10(10) . 2_776
O10 Al4 Al6 133.18(11) 2_776 2_776
O14 Al4 Al6 93.85(9) . 2_776
O2 Al4 Al6 42.77(9) 2_776 2_776
O13 Al4 Al9 38.27(9) . .
O5 Al4 Al9 134.52(10) . .
O18 Al4 Al9 133.23(10) . .
O10 Al4 Al9 87.88(10) 2_776 .
O14 Al4 Al9 42.86(9) . .
O2 Al4 Al9 93.58(9) 2_776 .
Al6 Al4 Al9 121.37(5) 2_776 .
O13 Al4 Al2 85.94(10) . 2_776
O5 Al4 Al2 93.57(10) . 2_776
O18 Al4 Al2 137.81(11) . 2_776
O10 Al4 Al2 39.67(9) 2_776 2_776
O14 Al4 Al2 44.70(9) . 2_776
O2 Al4 Al2 138.36(10) 2_776 2_776
Al6 Al4 Al2 121.57(5) 2_776 2_776
Al9 Al4 Al2 60.44(4) . 2_776
O13 Al4 Al3 94.04(10) . .
O5 Al4 Al3 86.98(10) . .
O18 Al4 Al3 38.86(10) . .
O10 Al4 Al3 137.03(10) 2_776 .
O14 Al4 Al3 138.60(10) . .
O2 Al4 Al3 44.97(8) 2_776 .
Al6 Al4 Al3 60.57(4) 2_776 .
Al9 Al4 Al3 121.19(5) . .
Al2 Al4 Al3 176.67(6) 2_776 .
O9 Al5 O16 94.32(14) . .
O9 Al5 O8 172.29(14) . .
O16 Al5 O8 92.97(14) . .
O9 Al5 O20 92.55(14) . .
O16 Al5 O20 93.99(14) . .
O8 Al5 O20 89.43(14) . .
O9 Al5 O11 79.02(13) . .
O16 Al5 O11 171.44(14) . .
O8 Al5 O11 93.48(13) . .
O20 Al5 O11 91.70(13) . .
O9 Al5 O4 96.59(13) . 2_776
O16 Al5 O4 81.72(13) . 2_776
O8 Al5 O4 81.99(13) . 2_776
O20 Al5 O4 170.16(14) . 2_776
O11 Al5 O4 93.61(12) . 2_776
O9 Al5 Al1 37.92(9) . .
O16 Al5 Al1 131.49(11) . .
O8 Al5 Al1 134.45(10) . .
O20 Al5 Al1 95.73(10) . .
O11 Al5 Al1 41.29(9) . .
O4 Al5 Al1 93.73(9) 2_776 .
O9 Al5 Al8 139.53(11) . .
O16 Al5 Al8 87.15(10) . .
O8 Al5 Al8 38.45(9) . .
O20 Al5 Al8 127.75(11) . .
O11 Al5 Al8 94.42(10) . .
O4 Al5 Al8 43.54(9) 2_776 .
Al1 Al5 Al8 121.64(5) . .
O9 Al5 Al7 97.63(11) . .
O16 Al5 Al7 38.24(9) . .
O8 Al5 Al7 86.58(10) . .
O20 Al5 Al7 131.55(11) . .
O11 Al5 Al7 136.73(10) . .
O4 Al5 Al7 43.48(8) 2_776 .
Al1 Al5 Al7 120.51(5) . .
Al8 Al5 Al7 60.41(4) . .
O6 Al6 O5 170.16(14) . 2_776
O6 Al6 O15 91.42(13) . .
O5 Al6 O15 92.89(13) 2_776 .
O6 Al6 O12 95.61(14) . .
O5 Al6 O12 92.46(14) 2_776 .
O15 Al6 O12 98.95(13) . .
O6 Al6 O2 92.69(13) . .
O5 Al6 O2 82.51(13) 2_776 .
O15 Al6 O2 174.55(13) . .
O12 Al6 O2 84.21(12) . .
O6 Al6 O1 82.01(13) . 2_776
O5 Al6 O1 89.62(13) 2_776 2_776
O15 Al6 O1 84.22(12) . 2_776
O12 Al6 O1 176.11(14) . 2_776
O2 Al6 O1 92.81(12) . 2_776
O6 Al6 Al4 134.87(10) . 2_776
O5 Al6 Al4 39.71(9) 2_776 2_776
O15 Al6 Al4 132.53(11) . 2_776
O12 Al6 Al4 87.96(10) . 2_776
O2 Al6 Al4 42.80(9) . 2_776
O1 Al6 Al4 91.55(9) 2_776 2_776
O6 Al6 Al9 38.61(9) . .
O5 Al6 Al9 132.67(10) 2_776 .
O15 Al6 Al9 88.37(10) . .
O12 Al6 Al9 134.05(11) . .
O2 Al6 Al9 92.62(9) . .
O1 Al6 Al9 43.42(9) 2_776 .
Al4 Al6 Al9 119.60(5) 2_776 .
O6 Al6 Al1 85.44(10) . .
O5 Al6 Al1 92.18(10) 2_776 .
O15 Al6 Al1 40.01(9) . .
O12 Al6 Al1 138.89(11) . .
O2 Al6 Al1 136.88(9) . .
O1 Al6 Al1 44.21(8) 2_776 .
Al4 Al6 Al1 119.76(5) 2_776 .
Al9 Al6 Al1 60.38(4) . .
O6 Al6 Al3 95.24(10) . 2_776
O5 Al6 Al3 87.51(10) 2_776 2_776
O15 Al6 Al3 137.73(10) . 2_776
O12 Al6 Al3 38.90(9) . 2_776
O2 Al6 Al3 45.31(8) . 2_776
O1 Al6 Al3 138.03(10) 2_776 2_776
Al4 Al6 Al3 61.12(4) 2_776 2_776
Al9 Al6 Al3 121.32(5) . 2_776
Al1 Al6 Al3 177.72(5) . 2_776
O22 Al7 O24 93.75(14) . .
O22 Al7 O7 168.28(15) . .
O24 Al7 O7 76.23(14) . .
O22 Al7 O16 93.45(14) . .
O24 Al7 O16 170.79(14) . .
O7 Al7 O16 95.96(14) . .
O22 Al7 O23 94.36(14) . .
O24 Al7 O23 96.47(14) . .
O7 Al7 O23 92.82(14) . .
O16 Al7 O23 88.71(13) . .
O22 Al7 O4 79.63(13) . 2_776
O24 Al7 O4 95.65(13) . 2_776
O7 Al7 O4 95.13(13) . 2_776
O16 Al7 O4 80.00(12) . 2_776
O23 Al7 O4 166.80(14) . 2_776
O22 Al7 Al3 131.22(11) . .
O24 Al7 Al3 38.32(10) . .
O7 Al7 Al3 38.10(9) . .
O16 Al7 Al3 133.37(11) . .
O23 Al7 Al3 98.79(11) . .
O4 Al7 Al3 93.96(9) 2_776 .
O22 Al7 Al5 85.47(10) . .
O24 Al7 Al5 137.46(10) . .
O7 Al7 Al5 97.75(10) . .
O16 Al7 Al5 37.71(9) . .
O23 Al7 Al5 126.04(11) . .
O4 Al7 Al5 42.29(8) 2_776 .
Al3 Al7 Al5 121.21(5) . .
O22 Al7 Al8 36.40(9) . .
O24 Al7 Al8 96.21(11) . .
O7 Al7 Al8 137.42(11) . .
O16 Al7 Al8 86.21(10) . .
O23 Al7 Al8 129.76(11) . .
O4 Al7 Al8 43.23(9) 2_776 .
Al3 Al7 Al8 120.20(5) . .
Al5 Al7 Al8 59.77(4) . .
O25 Al8 O22 95.64(14) . .
O25 Al8 O8 169.49(14) . .
O22 Al8 O8 92.63(13) . .
O25 Al8 O27 77.95(13) . .
O22 Al8 O27 168.58(15) . .
O8 Al8 O27 92.80(13) . .
O25 Al8 O17 93.28(14) . .
O22 Al8 O17 93.48(14) . .
O8 Al8 O17 92.68(14) . .
O27 Al8 O17 96.29(14) . .
O25 Al8 O4 94.06(13) . 2_776
O22 Al8 O4 79.46(13) . 2_776
O8 Al8 O4 81.07(13) . 2_776
O27 Al8 O4 91.47(13) . 2_776
O17 Al8 O4 170.28(14) . 2_776
O25 Al8 Al2 38.59(9) . .
O22 Al8 Al2 133.37(11) . .
O8 Al8 Al2 131.89(10) . .
O27 Al8 Al2 39.37(9) . .
O17 Al8 Al2 96.84(11) . .
O4 Al8 Al2 92.87(9) 2_776 .
O25 Al8 Al5 135.58(11) . .
O22 Al8 Al5 85.41(10) . .
O8 Al8 Al5 38.74(10) . .
O27 Al8 Al5 92.58(10) . .
O17 Al8 Al5 131.06(11) . .
O4 Al8 Al5 42.33(8) 2_776 .
Al2 Al8 Al5 118.90(5) . .
O25 Al8 Al7 96.56(11) . .
O22 Al8 Al7 36.26(10) . .
O8 Al8 Al7 86.29(10) . .
O27 Al8 Al7 134.30(11) . .
O17 Al8 Al7 129.40(11) . .
O4 Al8 Al7 43.21(8) 2_776 .
Al2 Al8 Al7 120.71(5) . .
Al5 Al8 Al7 59.82(4) . .
O19 Al9 O13 93.58(13) . .
O19 Al9 O6 93.06(13) . .
O13 Al9 O6 168.97(15) . .
O19 Al9 O26 102.75(14) . .
O13 Al9 O26 92.08(14) . .
O6 Al9 O26 95.04(13) . .
O19 Al9 O14 171.08(13) . .
O13 Al9 O14 79.75(12) . .
O6 Al9 O14 92.68(12) . .
O26 Al9 O14 83.54(13) . .
O19 Al9 O1 81.93(13) . 2_776
O13 Al9 O1 91.12(13) . 2_776
O6 Al9 O1 81.10(13) . 2_776
O26 Al9 O1 174.15(13) . 2_776
O14 Al9 O1 92.22(12) . 2_776
O19 Al9 Al6 88.03(10) . .
O13 Al9 Al6 133.11(11) . .
O6 Al9 Al6 38.41(9) . .
O26 Al9 Al6 133.18(10) . .
O14 Al9 Al6 92.23(9) . .
O1 Al9 Al6 42.70(8) 2_776 .
O19 Al9 Al4 131.39(10) . .
O13 Al9 Al4 38.08(9) . .
O6 Al9 Al4 133.81(10) . .
O26 Al9 Al4 87.44(10) . .
O14 Al9 Al4 41.67(8) . .
O1 Al9 Al4 92.07(9) 2_776 .
Al6 Al9 Al4 119.02(5) . .
O19 Al9 Al1 37.92(10) . .
O13 Al9 Al1 94.83(10) . .
O6 Al9 Al1 85.04(10) . .
O26 Al9 Al1 140.35(11) . .
O14 Al9 Al1 136.11(10) . .
O1 Al9 Al1 44.06(8) 2_776 .
Al6 Al9 Al1 60.07(4) . .
Al4 Al9 Al1 120.51(5) . .
O19 Al9 Al2 141.44(11) . 2_776
O13 Al9 Al2 85.57(10) . 2_776
O6 Al9 Al2 94.70(10) . 2_776
O26 Al9 Al2 38.95(9) . 2_776
O14 Al9 Al2 44.60(9) . 2_776
O1 Al9 Al2 136.60(10) 2_776 2_776
Al6 Al9 Al2 120.06(5) . 2_776
Al4 Al9 Al2 60.16(4) . 2_776
Al1 Al9 Al2 179.24(6) . 2_776
O34 S1 O29 112.4(2) . .
O34 S1 O37 112.3(2) . .
O29 S1 O37 112.1(2) . .
O34 S1 C5 107.4(2) . .
O29 S1 C5 106.7(2) . .
O37 S1 C5 105.3(2) . .
O35 S2 O33 112.4(2) . .
O35 S2 O38 112.1(2) . .
O33 S2 O38 111.3(2) . .
O35 S2 C13 106.6(2) . .
O33 S2 C13 106.1(2) . .
O38 S2 C13 107.9(2) . .
O31 S3 O32 112.6(2) . .
O31 S3 O30 112.63(19) . .
O32 S3 O30 111.4(2) . .
O31 S3 C4 106.1(2) . .
O32 S3 C4 107.3(2) . .
O30 S3 C4 106.2(2) . .
O36 S4 O40 112.7(3) . .
O36 S4 O39 112.3(3) . .
O40 S4 O39 112.7(3) . .
O36 S4 C14 106.3(3) . .
O40 S4 C14 106.8(3) . .
O39 S4 C14 105.3(3) . .
Ga1 O1 Al6 124.36(15) . 2_776
Ga1 O1 Al9 122.18(15) . 2_776
Al6 O1 Al9 93.88(12) 2_776 2_776
Ga1 O1 Al1 121.94(14) . 2_776
Al6 O1 Al1 93.33(12) 2_776 2_776
Al9 O1 Al1 92.92(12) 2_776 2_776
Ga1 O2 Al6 124.07(15) . .
Ga1 O2 Al4 122.50(14) . 2_776
Al6 O2 Al4 94.43(13) . 2_776
Ga1 O2 Al3 121.15(14) . 2_776
Al6 O2 Al3 93.05(12) . 2_776
Al4 O2 Al3 93.67(12) 2_776 2_776
Al1 O3 H3A 124(4) . .
Al1 O3 H3B 111(4) . .
H3A O3 H3B 115(4) . .
Ga1 O4 Al5 122.76(15) . 2_776
Ga1 O4 Al7 121.74(15) . 2_776
Al5 O4 Al7 94.23(12) 2_776 2_776
Ga1 O4 Al8 122.70(15) . 2_776
Al5 O4 Al8 94.13(12) 2_776 2_776
Al7 O4 Al8 93.56(12) 2_776 2_776
Al6 O5 Al4 100.67(14) 2_776 .
Al6 O5 H5A 122(4) 2_776 .
Al4 O5 H5A 119(4) . .
Al6 O6 Al9 102.98(14) . .
Al6 O6 H6A 128(4) . .
Al9 O6 H6A 122(4) . .
Al3 O7 Al7 103.28(15) . .
Al3 O7 H7A 131(4) . .
Al7 O7 H7A 125(4) . .
Al8 O8 Al5 102.80(15) . .
Al8 O8 H8A 120(4) . .
Al5 O8 H8A 121(4) . .
Al1 O9 Al5 103.97(15) . .
Al1 O9 H9A 132(4) . .
Al5 O9 H9A 123(4) . .
Al4 O10 Al2 101.07(14) 2_776 .
Al4 O10 H10A 118(4) 2_776 .
Al2 O10 H10A 107(4) . .
Al5 O11 Al1 97.51(14) . .
Al5 O11 H11A 113(4) . .
Al1 O11 H11A 113(4) . .
Al6 O12 Al3 102.21(14) . 2_776
Al6 O12 H12A 119(4) . .
Al3 O12 H12A 112(4) 2_776 .
Al4 O13 Al9 103.66(14) . .
Al4 O13 H13A 133(4) . .
Al9 O13 H13A 117(4) . .
Ga1 O14 Al4 123.33(15) . .
Ga1 O14 Al9 123.13(15) . .
Al4 O14 Al9 95.47(12) . .
Ga1 O14 Al2 120.35(14) . 2_776
Al4 O14 Al2 93.91(12) . 2_776
Al9 O14 Al2 92.93(12) . 2_776
Al6 O15 Al1 100.48(14) . .
Al6 O15 H15A 111(4) . .
Al1 O15 H15A 106(4) . .
Al5 O16 Al7 104.05(14) . .
Al5 O16 H16A 113(4) . .
Al7 O16 H16A 122(4) . .
Al8 O17 H17A 119(4) . .
Al8 O17 H17B 122(3) . .
H17A O17 H17B 117(4) . .
Al4 O18 Al3 102.77(15) . .
Al4 O18 H18A 118(4) . .
Al3 O18 H18A 110(4) . .
Al9 O19 Al1 104.60(15) . .
Al9 O19 H19A 125(4) . .
Al1 O19 H19A 125(4) . .
Al5 O20 H20A 128(3) . .
Al5 O20 H20B 121(3) . .
H20A O20 H20B 110(4) . .
Al2 O21 H21A 119(3) . .
Al2 O21 H21B 126(3) . .
H21A O21 H21B 113(4) . .
Al7 O22 Al8 107.35(15) . .
Al7 O22 H22A 127(4) . .
Al8 O22 H22A 125(4) . .
Al7 O23 H23A 124(3) . .
Al7 O23 H23B 110(4) . .
H23A O23 H23B 113(4) . .
Al3 O24 Al7 103.08(15) . .
Al3 O24 H24A 133(4) . .
Al7 O24 H24A 123(4) . .
Al8 O25 Al2 102.97(15) . .
Al8 O25 H25A 132(4) . .
Al2 O25 H25A 125(4) . .
Al9 O26 Al2 102.33(15) . 2_776
Al9 O26 H26A 116(4) . .
Al2 O26 H26A 115(4) 2_776 .
Al2 O27 Al8 100.54(15) . .
Al2 O27 H27A 124(4) . .
Al8 O27 H27A 129(4) . .
Al3 O28 H28A 125(3) . .
Al3 O28 H28B 121(3) . .
H28A O28 H28B 113(4) . .
H41A O41 H41B 106(4) . .
H42A O42 H42B 112(4) . .
H43A O43 H43B 117(4) . .
H44A O44 H44B 106(4) . .
H45A O45 H45B 107(4) . .
H46A O46 H46B 111(4) . .
H47A O47 H47B 112(4) . .
H48A O48 H48B 108(4) . .
H49A O49 H49B 113(4) . .
H50A O50 H50B 98(4) . .
H51A O51 H51B 136(5) . .
H52A O52 H52B 127(5) . .
C15 C1 C4 119.1(4) . .
C15 C1 H1 120.5 . .
C4 C1 H1 120.5 . .
C5 C2 C3 120.5(4) . .
C5 C2 H2 119.7 . .
C3 C2 H2 119.7 . .
C2 C3 C6 122.3(4) . .
C2 C3 C9 118.7(4) . .
C6 C3 C9 119.0(4) . .
C6 C4 C1 121.4(4) . .
C6 C4 S3 120.1(4) . .
C1 C4 S3 118.5(3) . .
C2 C5 C8 121.8(4) . .
C2 C5 S1 118.3(4) . .
C8 C5 S1 119.9(4) . .
C4 C6 C3 120.3(4) . .
C4 C6 H6 119.8 . .
C3 C6 H6 119.8 . .
C17 C7 C10 120.6(5) . .
C17 C7 C12 119.8(5) . .
C10 C7 C12 119.5(4) . .
C16 C8 C5 118.3(4) . .
C16 C8 H8 120.9 . .
C5 C8 H8 120.9 . .
C16 C9 C15 123.1(4) . .
C16 C9 C3 118.5(4) . .
C15 C9 C3 118.4(4) . .
C13 C10 C7 119.9(5) . .
C13 C10 H10 120 . .
C7 C10 H10 120 . .
C18 C11 C12 121.8(5) . .
C18 C11 H11 119.1 . .
C12 C11 H11 119.1 . .
C19 C12 C11 123.2(5) . .
C19 C12 C7 118.6(5) . .
C11 C12 C7 118.2(5) . .
C10 C13 C18 121.2(5) . .
C10 C13 S2 118.8(4) . .
C18 C13 S2 119.9(4) . .
C17 C14 C20 120.7(5) . .
C17 C14 S4 120.2(4) . .
C20 C14 S4 119.1(4) . .
C1 C15 C9 121.8(4) . .
C1 C15 H15 119.1 . .
C9 C15 H15 119.1 . .
C8 C16 C9 122.1(4) . .
C8 C16 H16 118.9 . .
C9 C16 H16 118.9 . .
C14 C17 C7 120.0(5) . .
C14 C17 H17 120 . .
C7 C17 H17 120 . .
C11 C18 C13 119.3(5) . .
C11 C18 H18 120.4 . .
C13 C18 H18 120.4 . .
C20 C19 C12 120.6(5) . .
C20 C19 H19 119.7 . .
C12 C19 H19 119.7 . .
C19 C20 C14 120.3(5) . .
C19 C20 H20 119.8 . .
C14 C20 H20 119.8 . .

loop_
_geom_bond_atom_site_label_1
_geom_bond_atom_site_label_2
_geom_bond_distance
_geom_bond_site_symmetry_2
Ga1 O4 1.858(3) .
Ga1 O2 1.889(3) .
Ga1 O14 1.895(3) .
Ga1 O1 1.898(3) .
Al1 O9 1.828(3) .
Al1 O19 1.852(3) .
Al1 O3 1.900(3) .
Al1 O15 1.901(3) .
Al1 O11 1.922(3) .
Al1 O1 2.030(3) 2_776
Al1 Al5 2.8872(16) .
Al1 Al6 2.9066(16) .
Al1 Al9 2.9157(16) .
Al2 O25 1.840(3) .
Al2 O27 1.855(3) .
Al2 O26 1.885(3) 2_776
Al2 O21 1.894(3) .
Al2 O10 1.900(3) .
Al2 O14 2.060(3) 2_776
Al2 Al8 2.8745(16) .
Al2 Al4 2.9216(16) 2_776
Al2 Al9 2.9297(16) 2_776
Al3 O7 1.844(3) .
Al3 O24 1.851(3) .
Al3 O12 1.883(3) 2_776
Al3 O18 1.896(3) .
Al3 O28 1.901(3) .
Al3 O2 2.087(3) 2_776
Al3 Al7 2.9082(17) .
Al3 Al6 2.9309(16) 2_776
Al3 Al4 2.9466(16) .
Al4 O13 1.840(3) .
Al4 O5 1.861(3) .
Al4 O18 1.876(3) .
Al4 O10 1.884(3) 2_776
Al4 O14 1.936(3) .
Al4 O2 1.951(3) 2_776
Al4 Al6 2.8631(17) 2_776
Al4 Al9 2.8993(17) .
Al4 Al2 2.9216(16) 2_776
Al5 O9 1.836(3) .
Al5 O16 1.849(3) .
Al5 O8 1.881(3) .
Al5 O20 1.905(3) .
Al5 O11 1.918(3) .
Al5 O4 1.979(3) 2_776
Al5 Al8 2.9314(18) .
Al5 Al7 2.9330(17) .
Al6 O6 1.844(3) .
Al6 O5 1.858(3) 2_776
Al6 O15 1.880(3) .
Al6 O12 1.883(3) .
Al6 O2 1.950(3) .
Al6 O1 1.965(3) 2_776
Al6 Al4 2.8630(17) 2_776
Al6 Al9 2.8913(17) .
Al6 Al3 2.9309(16) 2_776
Al7 O22 1.828(3) .
Al7 O24 1.863(3) .
Al7 O7 1.865(3) .
Al7 O16 1.871(3) .
Al7 O23 1.911(3) .
Al7 O4 2.024(3) 2_776
Al7 Al8 2.9502(18) .
Al8 O25 1.834(3) .
Al8 O22 1.834(3) .
Al8 O8 1.869(3) .
Al8 O27 1.883(3) .
Al8 O17 1.901(3) .
Al8 O4 2.025(3) 2_776
Al9 O19 1.833(3) .
Al9 O13 1.848(3) .
Al9 O6 1.852(3) .
Al9 O26 1.876(3) .
Al9 O14 1.981(3) .
Al9 O1 1.992(3) 2_776
Al9 Al2 2.9297(16) 2_776
S1 O34 1.447(4) .
S1 O29 1.452(3) .
S1 O37 1.456(4) .
S1 C5 1.771(5) .
S2 O35 1.455(3) .
S2 O33 1.455(4) .
S2 O38 1.455(3) .
S2 C13 1.772(5) .
S3 O31 1.451(3) .
S3 O32 1.451(3) .
S3 O30 1.459(3) .
S3 C4 1.761(5) .
S4 O36 1.448(4) .
S4 O40 1.454(5) .
S4 O39 1.455(4) .
S4 C14 1.770(5) .
O1 Al6 1.965(3) 2_776
O1 Al9 1.992(3) 2_776
O1 Al1 2.030(3) 2_776
O2 Al4 1.951(3) 2_776
O2 Al3 2.087(3) 2_776
O3 H3A 0.91(3) .
O3 H3B 0.89(3) .
O4 Al5 1.979(3) 2_776
O4 Al7 2.024(3) 2_776
O4 Al8 2.025(3) 2_776
O5 Al6 1.858(3) 2_776
O5 H5A 0.87(3) .
O6 H6A 0.90(3) .
O7 H7A 0.86(3) .
O8 H8A 0.90(3) .
O9 H9A 0.86(3) .
O10 Al4 1.884(3) 2_776
O10 H10A 0.88(3) .
O11 H11A 0.91(3) .
O12 Al3 1.883(3) 2_776
O12 H12A 0.87(3) .
O13 H13A 0.84(3) .
O14 Al2 2.060(3) 2_776
O15 H15A 0.86(3) .
O16 H16A 0.89(3) .
O17 H17A 0.89(3) .
O17 H17B 0.91(3) .
O18 H18A 0.86(3) .
O19 H19A 0.86(3) .
O20 H20A 0.91(3) .
O20 H20B 0.94(3) .
O21 H21A 0.93(3) .
O21 H21B 0.90(3) .
O22 H22A 0.85(3) .
O23 H23A 0.95(3) .
O23 H23B 0.87(3) .
O24 H24A 0.88(3) .
O25 H25A 0.90(3) .
O26 Al2 1.885(3) 2_776
O26 H26A 0.89(3) .
O27 H27A 0.86(3) .
O28 H28A 0.89(3) .
O28 H28B 0.90(3) .
O41 H41A 0.93(3) .
O41 H41B 0.91(3) .
O42 H42A 0.91(3) .
O42 H42B 0.86(3) .
O43 H43A 0.90(3) .
O43 H43B 0.87(3) .
O44 H44A 0.94(3) .
O44 H44B 0.96(3) .
O45 H45A 0.94(3) .
O45 H45B 0.94(3) .
O46 H46A 0.94(3) .
O46 H46B 0.91(3) .
O47 H47A 0.94(3) .
O47 H47B 0.91(3) .
O48 H48A 0.95(3) .
O48 H48B 0.92(3) .
O49 H49A 0.88(3) .
O49 H49B 0.96(3) .
O50 H50A 1.01(3) .
O50 H50B 0.93(3) .
O51 H51A 0.90(3) .
O51 H51B 0.89(3) .
O52 H52A 0.85(3) .
O52 H52B 0.88(3) .
O53A O53B 0.701(10) .
O54A O54B 0.695(15) .
O55A O55B 1.187(13) .
O56 O56 0.88(3) 2_786
C1 C15 1.364(7) .
C1 C4 1.416(6) .
C1 H1 0.95 .
C2 C5 1.360(6) .
C2 C3 1.400(6) .
C2 H2 0.95 .
C3 C6 1.415(6) .
C3 C9 1.430(6) .
C4 C6 1.365(6) .
C5 C8 1.412(7) .
C6 H6 0.95 .
C7 C17 1.404(7) .
C7 C10 1.417(7) .
C7 C12 1.421(7) .
C8 C16 1.362(7) .
C8 H8 0.95 .
C9 C16 1.407(7) .
C9 C15 1.416(6) .
C10 C13 1.367(7) .
C10 H10 0.95 .
C11 C18 1.357(7) .
C11 C12 1.422(7) .
C11 H11 0.95 .
C12 C19 1.414(7) .
C13 C18 1.419(7) .
C14 C17 1.368(7) .
C14 C20 1.410(7) .
C15 H15 0.95 .
C16 H16 0.95 .
C17 H17 0.95 .
C18 H18 0.95 .
C19 C20 1.364(7) .
C19 H19 0.95 .
C20 H20 0.95 .

loop_
_geom_torsion_atom_site_label_1
_geom_torsion_atom_site_label_2
_geom_torsion_atom_site_label_3
_geom_torsion_atom_site_label_4
_geom_torsion
_geom_torsion_site_symmetry_1
_geom_torsion_site_symmetry_4
O4 Ga1 O1 Al6 -118.98(17) . 2_776
O2 Ga1 O1 Al6 117.93(17) . 2_776
O14 Ga1 O1 Al6 1.4(2) . 2_776
O4 Ga1 O1 Al9 119.21(17) . 2_776
O2 Ga1 O1 Al9 -3.9(2) . 2_776
O14 Ga1 O1 Al9 -120.43(16) . 2_776
O4 Ga1 O1 Al1 1.6(2) . 2_776
O2 Ga1 O1 Al1 -121.47(16) . 2_776
O14 Ga1 O1 Al1 121.98(16) . 2_776
O4 Ga1 O2 Al6 118.22(17) . .
O14 Ga1 O2 Al6 -3.8(2) . .
O1 Ga1 O2 Al6 -119.77(17) . .
O4 Ga1 O2 Al4 -119.00(16) . 2_776
O14 Ga1 O2 Al4 118.96(16) . 2_776
O1 Ga1 O2 Al4 3.0(2) . 2_776
O4 Ga1 O2 Al3 -0.7(2) . 2_776
O14 Ga1 O2 Al3 -122.76(16) . 2_776
O1 Ga1 O2 Al3 121.29(16) . 2_776
O2 Ga1 O4 Al5 121.26(17) . 2_776
O14 Ga1 O4 Al5 -118.47(17) . 2_776
O1 Ga1 O4 Al5 -0.6(2) . 2_776
O2 Ga1 O4 Al7 1.2(2) . 2_776
O14 Ga1 O4 Al7 121.45(17) . 2_776
O1 Ga1 O4 Al7 -120.63(17) . 2_776
O2 Ga1 O4 Al8 -117.74(17) . 2_776
O14 Ga1 O4 Al8 2.5(2) . 2_776
O1 Ga1 O4 Al8 120.44(17) . 2_776
O18 Al4 O5 Al6 -83.55(15) . 2_776
O10 Al4 O5 Al6 178.09(14) 2_776 2_776
O14 Al4 O5 Al6 93.62(14) . 2_776
O2 Al4 O5 Al6 0.00(13) 2_776 2_776
Al9 Al4 O5 Al6 87.54(16) . 2_776
Al2 Al4 O5 Al6 138.34(11) 2_776 2_776
Al3 Al4 O5 Al6 -44.95(11) . 2_776
O15 Al6 O6 Al9 -85.60(15) . .
O12 Al6 O6 Al9 175.26(14) . .
O2 Al6 O6 Al9 90.82(14) . .
O1 Al6 O6 Al9 -1.64(13) 2_776 .
Al4 Al6 O6 Al9 82.55(17) 2_776 .
Al1 Al6 O6 Al9 -46.00(11) . .
Al3 Al6 O6 Al9 136.18(11) 2_776 .
O19 Al9 O6 Al6 82.95(15) . .
O13 Al9 O6 Al6 -43.9(8) . .
O26 Al9 O6 Al6 -173.95(14) . .
O14 Al9 O6 Al6 -90.21(14) . .
O1 Al9 O6 Al6 1.62(13) 2_776 .
Al4 Al9 O6 Al6 -82.67(17) . .
Al1 Al9 O6 Al6 45.85(11) . .
Al2 Al9 O6 Al6 -134.86(11) 2_776 .
O24 Al3 O7 Al7 4.71(14) . .
O18 Al3 O7 Al7 -168.60(14) . .
O28 Al3 O7 Al7 98.36(15) . .
O2 Al3 O7 Al7 -88.67(14) 2_776 .
Al6 Al3 O7 Al7 -81.23(17) 2_776 .
Al4 Al3 O7 Al7 -130.09(12) . .
O22 Al7 O7 Al3 27.1(8) . .
O24 Al7 O7 Al3 -4.70(14) . .
O16 Al7 O7 Al3 170.33(14) . .
O23 Al7 O7 Al3 -100.67(15) . .
O4 Al7 O7 Al3 89.88(15) 2_776 .
Al5 Al7 O7 Al3 132.38(11) . .
Al8 Al7 O7 Al3 79.45(18) . .
O25 Al8 O8 Al5 62.6(9) . .
O22 Al8 O8 Al5 -79.33(15) . .
O27 Al8 O8 Al5 90.62(15) . .
O17 Al8 O8 Al5 -172.94(15) . .
O4 Al8 O8 Al5 -0.43(13) 2_776 .
Al2 Al8 O8 Al5 85.39(16) . .
Al7 Al8 O8 Al5 -43.61(11) . .
O16 Al5 O8 Al8 81.64(15) . .
O20 Al5 O8 Al8 175.61(15) . .
O11 Al5 O8 Al8 -92.73(14) . .
O4 Al5 O8 Al8 0.44(13) 2_776 .
Al1 Al5 O8 Al8 -86.92(16) . .
Al7 Al5 O8 Al8 43.91(11) . .
O19 Al1 O9 Al5 166.30(15) . .
O3 Al1 O9 Al5 -98.63(16) . .
O11 Al1 O9 Al5 -4.81(14) . .
O1 Al1 O9 Al5 85.57(15) 2_776 .
Al6 Al1 O9 Al5 76.69(19) . .
Al9 Al1 O9 Al5 128.85(12) . .
O16 Al5 O9 Al1 -169.75(15) . .
O20 Al5 O9 Al1 96.05(16) . .
O11 Al5 O9 Al1 4.82(14) . .
O4 Al5 O9 Al1 -87.60(15) 2_776 .
Al8 Al5 O9 Al1 -79.1(2) . .
Al7 Al5 O9 Al1 -131.43(12) . .
O6 Al6 O12 Al3 -91.40(15) . 2_776
O5 Al6 O12 Al3 82.95(15) 2_776 2_776
O15 Al6 O12 Al3 176.27(14) . 2_776
O2 Al6 O12 Al3 0.75(14) . 2_776
Al4 Al6 O12 Al3 43.49(12) 2_776 2_776
Al9 Al6 O12 Al3 -87.29(17) . 2_776
Al1 Al6 O12 Al3 179.11(9) . 2_776
O18 Al4 O13 Al9 177.44(15) . .
O10 Al4 O13 Al9 -84.11(15) 2_776 .
O14 Al4 O13 Al9 -0.12(14) . .
O2 Al4 O13 Al9 93.50(15) 2_776 .
Al6 Al4 O13 Al9 86.62(17) 2_776 .
Al2 Al4 O13 Al9 -44.87(12) 2_776 .
Al3 Al4 O13 Al9 138.47(12) . .
O19 Al9 O13 Al4 -173.91(15) . .
O6 Al9 O13 Al4 -47.1(8) . .
O26 Al9 O13 Al4 83.17(16) . .
O14 Al9 O13 Al4 0.12(14) . .
O1 Al9 O13 Al4 -91.93(15) 2_776 .
Al6 Al9 O13 Al4 -83.26(17) . .
Al1 Al9 O13 Al4 -135.91(12) . .
Al2 Al9 O13 Al4 44.74(12) 2_776 .
O4 Ga1 O14 Al4 117.31(17) . .
O2 Ga1 O14 Al4 -120.13(17) . .
O1 Ga1 O14 Al4 -2.4(2) . .
O4 Ga1 O14 Al9 -118.26(17) . .
O2 Ga1 O14 Al9 4.3(2) . .
O1 Ga1 O14 Al9 121.99(17) . .
O4 Ga1 O14 Al2 -1.3(2) . 2_776
O2 Ga1 O14 Al2 121.22(15) . 2_776
O1 Ga1 O14 Al2 -121.08(15) . 2_776
O6 Al6 O15 Al1 81.18(14) . .
O5 Al6 O15 Al1 -89.96(14) 2_776 .
O12 Al6 O15 Al1 177.09(14) . .
O1 Al6 O15 Al1 -0.64(14) 2_776 .
Al4 Al6 O15 Al1 -87.43(16) 2_776 .
Al9 Al6 O15 Al1 42.69(11) . .
Al3 Al6 O15 Al1 -179.43(8) 2_776 .
O9 Al5 O16 Al7 96.84(16) . .
O8 Al5 O16 Al7 -80.66(16) . .
O20 Al5 O16 Al7 -170.29(15) . .
O4 Al5 O16 Al7 0.80(14) 2_776 .
Al1 Al5 O16 Al7 88.45(16) . .
Al8 Al5 O16 Al7 -42.63(12) . .
O22 Al7 O16 Al5 78.04(16) . .
O7 Al7 O16 Al5 -94.96(16) . .
O23 Al7 O16 Al5 172.34(16) . .
O4 Al7 O16 Al5 -0.79(14) 2_776 .
Al3 Al7 O16 Al5 -86.77(17) . .
Al8 Al7 O16 Al5 42.35(12) . .
O13 Al4 O18 Al3 -90.22(15) . .
O5 Al4 O18 Al3 83.23(15) . .
O10 Al4 O18 Al3 177.08(14) 2_776 .
O2 Al4 O18 Al3 1.05(14) 2_776 .
Al6 Al4 O18 Al3 43.85(12) 2_776 .
Al9 Al4 O18 Al3 -88.05(16) . .
Al2 Al4 O18 Al3 -179.71(8) 2_776 .
O7 Al3 O18 Al4 91.09(15) . .
O24 Al3 O18 Al4 52.6(8) . .
O12 Al3 O18 Al4 -81.13(15) 2_776 .
O28 Al3 O18 Al4 -174.11(15) . .
O2 Al3 O18 Al4 -1.00(13) 2_776 .
Al7 Al3 O18 Al4 81.46(16) . .
Al6 Al3 O18 Al4 -42.74(11) 2_776 .
O13 Al9 O19 Al1 93.28(15) . .
O6 Al9 O19 Al1 -77.90(15) . .
O26 Al9 O19 Al1 -173.77(14) . .
O1 Al9 O19 Al1 2.65(13) 2_776 .
Al6 Al9 O19 Al1 -39.80(12) . .
Al4 Al9 O19 Al1 88.28(16) . .
Al2 Al9 O19 Al1 -179.35(9) 2_776 .
O9 Al1 O19 Al9 -97.69(15) . .
O3 Al1 O19 Al9 168.43(14) . .
O15 Al1 O19 Al9 78.26(15) . .
O11 Al1 O19 Al9 -48.4(7) . .
O1 Al1 O19 Al9 -2.61(13) 2_776 .
Al5 Al1 O19 Al9 -86.65(16) . .
Al6 Al1 O19 Al9 39.58(12) . .
O24 Al7 O22 Al8 95.39(16) . .
O7 Al7 O22 Al8 64.5(8) . .
O16 Al7 O22 Al8 -78.85(16) . .
O23 Al7 O22 Al8 -167.82(16) . .
O4 Al7 O22 Al8 0.32(14) 2_776 .
Al3 Al7 O22 Al8 86.48(17) . .
Al5 Al7 O22 Al8 -41.96(13) . .
O25 Al8 O22 Al7 -93.42(17) . .
O8 Al8 O22 Al7 80.08(16) . .
O27 Al8 O22 Al7 -38.2(8) . .
O17 Al8 O22 Al7 172.94(16) . .
O4 Al8 O22 Al7 -0.32(14) 2_776 .
Al2 Al8 O22 Al7 -84.26(18) . .
Al5 Al8 O22 Al7 41.99(13) . .
O7 Al3 O24 Al7 -4.71(14) . .
O12 Al3 O24 Al7 168.22(14) 2_776 .
O18 Al3 O24 Al7 34.9(8) . .
O28 Al3 O24 Al7 -98.35(15) . .
O2 Al3 O24 Al7 87.36(14) 2_776 .
Al6 Al3 O24 Al7 129.11(11) 2_776 .
Al4 Al3 O24 Al7 78.65(17) . .
O22 Al7 O24 Al3 -169.17(14) . .
O7 Al7 O24 Al3 4.67(14) . .
O23 Al7 O24 Al3 96.00(15) . .
O4 Al7 O24 Al3 -89.24(15) 2_776 .
Al5 Al7 O24 Al3 -81.79(19) . .
Al8 Al7 O24 Al3 -132.71(12) . .
O22 Al8 O25 Al2 169.30(15) . .
O8 Al8 O25 Al2 27.6(9) . .
O27 Al8 O25 Al2 -1.13(14) . .
O17 Al8 O25 Al2 -96.87(16) . .
O4 Al8 O25 Al2 89.51(15) 2_776 .
Al5 Al8 O25 Al2 80.11(19) . .
Al7 Al8 O25 Al2 132.85(12) . .
O27 Al2 O25 Al8 1.14(14) . .
O26 Al2 O25 Al8 -171.94(15) 2_776 .
O21 Al2 O25 Al8 94.96(16) . .
O10 Al2 O25 Al8 -34.8(9) . .
O14 Al2 O25 Al8 -90.51(15) 2_776 .
Al4 Al2 O25 Al8 -82.30(18) 2_776 .
Al9 Al2 O25 Al8 -133.09(12) 2_776 .
O19 Al9 O26 Al2 -174.47(13) . 2_776
O13 Al9 O26 Al2 -80.33(15) . 2_776
O6 Al9 O26 Al2 91.24(15) . 2_776
O14 Al9 O26 Al2 -0.89(13) . 2_776
Al6 Al9 O26 Al2 86.09(16) . 2_776
Al4 Al9 O26 Al2 -42.52(11) . 2_776
Al1 Al9 O26 Al2 179.54(8) . 2_776
O25 Al2 O27 Al8 -1.10(14) . .
O21 Al2 O27 Al8 -96.48(15) . .
O10 Al2 O27 Al8 172.93(14) . .
O14 Al2 O27 Al8 92.15(14) 2_776 .
Al4 Al2 O27 Al8 133.60(11) 2_776 .
Al9 Al2 O27 Al8 84.44(16) 2_776 .
O25 Al8 O27 Al2 1.11(14) . .
O22 Al8 O27 Al2 -55.5(8) . .
O8 Al8 O27 Al2 -173.86(15) . .
O17 Al8 O27 Al2 93.13(15) . .
O4 Al8 O27 Al2 -92.73(14) 2_776 .
Al5 Al8 O27 Al2 -135.07(12) . .
Al7 Al8 O27 Al2 -86.31(17) . .
C5 C2 C3 C6 -178.9(5) . .
C5 C2 C3 C9 2.2(7) . .
C15 C1 C4 C6 -0.5(7) . .
C15 C1 C4 S3 177.8(4) . .
O31 S3 C4 C6 140.2(4) . .
O32 S3 C4 C6 -99.2(4) . .
O30 S3 C4 C6 20.1(4) . .
O31 S3 C4 C1 -38.2(4) . .
O32 S3 C4 C1 82.5(4) . .
O30 S3 C4 C1 -158.2(4) . .
C3 C2 C5 C8 -1.9(7) . .
C3 C2 C5 S1 178.3(4) . .
O34 S1 C5 C2 -72.1(4) . .
O29 S1 C5 C2 167.1(4) . .
O37 S1 C5 C2 47.8(4) . .
O34 S1 C5 C8 108.1(4) . .
O29 S1 C5 C8 -12.6(5) . .
O37 S1 C5 C8 -132.0(4) . .
C1 C4 C6 C3 0.1(7) . .
S3 C4 C6 C3 -178.2(4) . .
C2 C3 C6 C4 -179.0(5) . .
C9 C3 C6 C4 0.0(7) . .
C2 C5 C8 C16 0.1(8) . .
S1 C5 C8 C16 179.8(4) . .
C2 C3 C9 C16 -0.6(7) . .
C6 C3 C9 C16 -179.6(5) . .
C2 C3 C9 C15 179.3(4) . .
C6 C3 C9 C15 0.3(7) . .
C17 C7 C10 C13 -178.3(5) . .
C12 C7 C10 C13 1.8(7) . .
C18 C11 C12 C19 -179.6(5) . .
C18 C11 C12 C7 1.9(7) . .
C17 C7 C12 C19 -1.5(7) . .
C10 C7 C12 C19 178.4(5) . .
C17 C7 C12 C11 177.0(5) . .
C10 C7 C12 C11 -3.1(7) . .
C7 C10 C13 C18 0.7(8) . .
C7 C10 C13 S2 -176.7(4) . .
O35 S2 C13 C10 -21.1(5) . .
O33 S2 C13 C10 -141.0(4) . .
O38 S2 C13 C10 99.5(4) . .
O35 S2 C13 C18 161.5(4) . .
O33 S2 C13 C18 41.6(5) . .
O38 S2 C13 C18 -77.9(4) . .
O36 S4 C14 C17 139.0(4) . .
O40 S4 C14 C17 -100.5(5) . .
O39 S4 C14 C17 19.6(5) . .
O36 S4 C14 C20 -40.5(5) . .
O40 S4 C14 C20 80.1(5) . .
O39 S4 C14 C20 -159.9(5) . .
C4 C1 C15 C9 0.8(7) . .
C16 C9 C15 C1 179.2(5) . .
C3 C9 C15 C1 -0.8(7) . .
C5 C8 C16 C9 1.5(8) . .
C15 C9 C16 C8 178.8(5) . .
C3 C9 C16 C8 -1.2(8) . .
C20 C14 C17 C7 0.0(8) . .
S4 C14 C17 C7 -179.4(4) . .
C10 C7 C17 C14 -179.0(5) . .
C12 C7 C17 C14 0.9(8) . .
C12 C11 C18 C13 0.5(8) . .
C10 C13 C18 C11 -1.9(8) . .
S2 C13 C18 C11 175.5(4) . .
C11 C12 C19 C20 -177.2(5) . .
C7 C12 C19 C20 1.2(8) . .
C12 C19 C20 C14 -0.3(8) . .
C17 C14 C20 C19 -0.3(8) . .
S4 C14 C20 C19 179.1(4) . .
